data_2202241
loop_
_publ_author_name
'Jia-Geng Liu'
'Duan-Jun Xu'
'Wei-Lin Sun'

_publ_section_title
;
 2,2'-Diamino-4,4'-bi-1,3-thiazolium fumarate
;
_journal_issue 6
_journal_name_full 'Acta Crystallographica Section E'
_journal_page_first o812
_journal_page_last o813
_journal_paper_doi 10.1107/S1600536803010006
_journal_volume 59
_journal_year 2003
_chemical_formula_iupac 'C6 H8 N4 S2 2+, C4 H2 O4 2-'
_chemical_formula_moiety 'C6 H8 N4 S2 2+, C4 H2 O4 2-'
_chemical_formula_sum 'C10 H10 N4 O4 S2'
_chemical_formula_weight 314.34
_chemical_name_systematic
;
  ?
;
_space_group_IT_number 14
_symmetry_cell_setting monoclinic
_symmetry_space_group_name_Hall '-P 2ybc'
_symmetry_space_group_name_H-M 'P 1 21/c 1'
_atom_sites_solution_hydrogens geom
_atom_sites_solution_primary direct
_atom_sites_solution_secondary difmap
_audit_creation_method SHELXL-97
_cell_angle_alpha 90.000
_cell_angle_beta 98.164(6)
_cell_angle_gamma 90.000
_cell_formula_units_Z 2
_cell_length_a 5.2834(17)
_cell_length_b 7.936(3)
_cell_length_c 14.370(5)
_cell_measurement_reflns_used 3028
_cell_measurement_temperature 298(2)
_cell_measurement_theta_max 26.5
_cell_measurement_theta_min 3.2
_cell_volume 596.4(4)
_computing_cell_refinement PROCESS-AUTO
_computing_data_collection 'PROCESS-AUTO (Rigaku Corporation, 1998)'
_computing_data_reduction 'CrystalStructure (Rigaku/MSC and Rigaku, 2002)'
_computing_molecular_graphics 'ORTEP-3 for Windows (Farrugia, 1997) and XP (Siemens, 1994)'
_computing_publication_material 'WinGX (Farrugia, 1999)'
_computing_structure_refinement 'SHELXL97 (Sheldrick, 1997)'
_computing_structure_solution 'SIR92 (Altomare et al., 1993)'
_diffrn_ambient_temperature 298(2)
_diffrn_detector_area_resol_mean 10.00
_diffrn_measured_fraction_theta_full 0.99
_diffrn_measured_fraction_theta_max 0.99
_diffrn_measurement_device_type 'Rigaku R-AXIS-RAPID'
_diffrn_measurement_method \w
_diffrn_radiation_monochromator graphite
_diffrn_radiation_source 'fine-focus sealed tube'
_diffrn_radiation_type MoK\a
_diffrn_radiation_wavelength 0.7107
_diffrn_reflns_av_R_equivalents 0.0952
_diffrn_reflns_av_sigmaI/netI 0.1075
_diffrn_reflns_limit_h_max 6
_diffrn_reflns_limit_h_min -5
_diffrn_reflns_limit_k_max 9
_diffrn_reflns_limit_k_min -10
_diffrn_reflns_limit_l_max 18
_diffrn_reflns_limit_l_min -18
_diffrn_reflns_number 3650
_diffrn_reflns_theta_full 27.5
_diffrn_reflns_theta_max 27.5
_diffrn_reflns_theta_min 2.9
_diffrn_standards_decay_% 0
_diffrn_standards_interval_count 0
_diffrn_standards_interval_time 0
_diffrn_standards_number 0
_exptl_absorpt_coefficient_mu 0.467
_exptl_absorpt_correction_T_max 0.91
_exptl_absorpt_correction_T_min 0.86
_exptl_absorpt_correction_type multi-scan
_exptl_absorpt_process_details '(ABSCOR; Higashi, 1995)'
_exptl_crystal_colour colorless
_exptl_crystal_density_diffrn 1.750
_exptl_crystal_density_method 'not measured'
_exptl_crystal_description prism
_exptl_crystal_F_000 324
_exptl_crystal_size_max 0.32
_exptl_crystal_size_mid 0.28
_exptl_crystal_size_min 0.20
_refine_diff_density_max 0.58
_refine_diff_density_min -0.68
_refine_ls_extinction_method none
_refine_ls_goodness_of_fit_ref 1.057
_refine_ls_hydrogen_treatment constr
_refine_ls_matrix_type full
_refine_ls_number_parameters 91
_refine_ls_number_reflns 1359
_refine_ls_number_restraints 0
_refine_ls_restrained_S_all 1.057
_refine_ls_R_factor_all 0.090
_refine_ls_R_factor_gt 0.050
_refine_ls_shift/su_max <0.001
_refine_ls_shift/su_mean 0.000
_refine_ls_structure_factor_coef Fsqd
_refine_ls_weighting_details 'calc w = 1/[\s^2^(Fo^2^)+(0.062P)^2^+0.0525P] where P = (Fo^2^+2Fc^2^)/3'
_refine_ls_weighting_scheme calc
_refine_ls_wR_factor_gt 0.112
_refine_ls_wR_factor_ref 0.137
_reflns_number_gt 874
_reflns_number_total 1359
_reflns_threshold_expression I>2\s(I)
_cod_data_source_file ww6084.cif
_cod_data_source_block I
_cod_depositor_comments
;
The following automatic conversions were performed:
'_symmetry_cell_setting' value 'Monoclinic' changed to 'monoclinic'
according to '/home/saulius/struct/CIF-dictionaries/cif_core.dic'
dictionary named 'cif_core.dic' version 2.4.1 from 2010-06-29.

Automatic conversion script
Id: cif_fix_enum 1527 2010-12-29 10:47:43Z saulius 

The following automatic conversions were performed:

'_symmetry_cell_setting' value 'Monoclinic' changed to 'monoclinic'
according to /home/saulius/struct/CIF-dictionaries/cif_core.dic
dictionary named 'cif_core.dic' version 2.4.1 from 2010-06-29.

Automatic conversion script
Id: cif_fix_values 1715 2011-07-08 13:25:40Z adriana 
;
_cod_original_sg_symbol_H-M 'P 21/c'
_cod_database_code 2202241
_cod_database_fobs_code 2202241

loop_
_symmetry_equiv_pos_as_xyz
'x, y, z'
'-x, y+1/2, -z+1/2'
'-x, -y, -z'
'x, -y-1/2, z-1/2'

loop_
_atom_site_label
_atom_site_fract_x
_atom_site_fract_y
_atom_site_fract_z
_atom_site_U_iso_or_equiv
_atom_site_adp_type
_atom_site_calc_flag
_atom_site_refinement_flags
_atom_site_occupancy
_atom_site_disorder_assembly
_atom_site_disorder_group
_atom_site_type_symbol
S1 0.99312(15) -0.11891(9) 0.21681(5) 0.0211(3) Uani d . 1 . . S
C7 0.0974(6) 0.4669(4) -0.0178(2) 0.0191(7) Uani d . 1 . . C
H7 0.1063 0.4840 -0.0813 0.023 Uiso calc R 1 . . H
C5 1.1150(6) -0.1190(4) 0.1112(2) 0.0190(7) Uani d . 1 . . C
H5 1.2537 -0.1834 0.0990 0.023 Uiso calc R 1 . . H
N2 0.6014(5) 0.0968(3) 0.22327(17) 0.0214(6) Uani d . 1 . . N
C2 0.7659(6) 0.0298(3) 0.1725(2) 0.0177(7) Uani d . 1 . . C
C4 0.9820(6) -0.0132(4) 0.04877(19) 0.0185(7) Uani d . 1 . . C
O1 0.4498(4) 0.2836(3) -0.00883(15) 0.0216(5) Uani d . 1 . . O
N3 0.7857(5) 0.0730(3) 0.08446(16) 0.0169(6) Uani d . 1 . . N
H3 0.6885 0.1461 0.0529 0.020 Uiso calc R 1 . . H
C6 0.3048(6) 0.3654(3) 0.0386(2) 0.0181(7) Uani d . 1 . . C
O2 0.3233(4) 0.3637(3) 0.12609(14) 0.0229(5) Uani d . 1 . . O
H21 0.4960 0.1676 0.1995 0.040 Uiso d . 1 . . H
H22 0.5855 0.0593 0.2780 0.040 Uiso d . 1 . . H

loop_
_atom_site_aniso_label
_atom_site_aniso_U_11
_atom_site_aniso_U_22
_atom_site_aniso_U_33
_atom_site_aniso_U_12
_atom_site_aniso_U_13
_atom_site_aniso_U_23
S1 0.0264(5) 0.0203(4) 0.0167(4) 0.0048(3) 0.0030(3) 0.0013(3)
C7 0.028(2) 0.0133(14) 0.0161(14) -0.0003(12) 0.0019(13) -0.0011(11)
C5 0.0217(18) 0.0178(15) 0.0182(15) 0.0029(12) 0.0055(13) -0.0022(12)
N2 0.0276(16) 0.0204(13) 0.0168(12) 0.0047(11) 0.0054(11) 0.0026(10)
C2 0.0210(17) 0.0133(14) 0.0177(15) -0.0008(12) -0.0010(12) -0.0015(11)
C4 0.0181(16) 0.0172(15) 0.0195(15) -0.0033(12) 0.0000(13) -0.0028(12)
O1 0.0218(13) 0.0212(12) 0.0219(11) 0.0045(9) 0.0040(9) -0.0020(9)
N3 0.0190(15) 0.0153(13) 0.0162(12) 0.0023(10) 0.0016(11) 0.0003(9)
C6 0.0244(18) 0.0118(14) 0.0188(15) -0.0035(12) 0.0054(13) -0.0012(11)
O2 0.0248(13) 0.0242(12) 0.0186(11) 0.0071(9) -0.0004(9) -0.0006(9)

loop_
_atom_type_symbol
_atom_type_description
_atom_type_scat_dispersion_real
_atom_type_scat_dispersion_imag
_atom_type_scat_source
C C 0.0033 0.0016 'International Tables Vol C Tables 4.2.6.8 and 6.1.1.4'
H H 0.0000 0.0000 'International Tables Vol C Tables 4.2.6.8 and 6.1.1.4'
N N 0.0061 0.0033 'International Tables Vol C Tables 4.2.6.8 and 6.1.1.4'
O O 0.0106 0.0060 'International Tables Vol C Tables 4.2.6.8 and 6.1.1.4'
S S 0.1246 0.1234 'International Tables Vol C Tables 4.2.6.8 and 6.1.1.4'

loop_
_geom_angle_atom_site_label_1
_geom_angle_atom_site_label_2
_geom_angle_atom_site_label_3
_geom_angle_site_symmetry_1
_geom_angle_site_symmetry_3
_geom_angle
C5 S1 C2 . . 90.18(14)
C7 C7 C6 3_565 . 123.5(3)
C7 C7 H7 3_565 . 118.2
C6 C7 H7 . . 118.2
C4 C5 S1 . . 111.0(2)
C4 C5 H5 . . 124.5
S1 C5 H5 . . 124.5
C2 N2 H21 . . 120.0
C2 N2 H22 . . 121.6
H21 N2 H22 . . 117.8
N2 C2 N3 . . 124.6(3)
N2 C2 S1 . . 123.0(2)
N3 C2 S1 . . 112.3(2)
C5 C4 N3 . . 113.8(3)
C5 C4 C4 . 3_755 127.0(4)
N3 C4 C4 . 3_755 119.2(3)
C2 N3 C4 . . 112.7(3)
C2 N3 H3 . . 123.7
C4 N3 H3 . . 123.7
O2 C6 O1 . . 124.5(3)
O2 C6 C7 . . 119.8(3)
O1 C6 C7 . . 115.7(2)

loop_
_geom_bond_atom_site_label_1
_geom_bond_atom_site_label_2
_geom_bond_site_symmetry_2
_geom_bond_distance
_geom_bond_publ_flag
S1 C5 . 1.731(3) ?
S1 C2 . 1.738(3) ?
C7 C7 3_565 1.322(6) ?
C7 C6 . 1.501(4) ?
C7 H7 . 0.930 ?
C5 C4 . 1.351(4) ?
C5 H5 . 0.930 ?
N2 C2 . 1.323(4) ?
N2 H21 . 0.829 ?
N2 H22 . 0.856 ?
C2 N3 . 1.330(4) ?
C4 N3 . 1.399(4) ?
C4 C4 3_755 1.456(6) ?
O1 C6 . 1.273(4) ?
N3 H3 . 0.860 ?
C6 O2 . 1.248(3) ?

loop_
_geom_hbond_atom_site_label_D
_geom_hbond_atom_site_label_H
_geom_hbond_atom_site_label_A
_geom_hbond_site_symmetry_A
_geom_hbond_distance_DH
_geom_hbond_distance_HA
_geom_hbond_distance_DA
_geom_hbond_angle_DHA
_geom_hbond_publ_flag
N2 H21 O2 . 0.83 2.02 2.831(3) 164 yes
N2 H22 O2 2_645 0.86 2.09 2.832(3) 145 yes
N3 H3 O1 . 0.86 1.80 2.658(3) 172 yes
C5 H5 O1 3_755 0.93 2.31 3.181(4) 155 yes
